data_2015938
loop_
_publ_author_name
'Popovi\'c, Zora'
'Pavlovi\'c, Gordana'
'Kukovec, Boris--Marko'

_publ_section_title
;<i>trans</i>-Bis(dimethyl
 sulfoxide-\k<i>O</i>)bis(3-oxo-3,4-dihydroquinoxaline-2-carboxylato-\k^2^<i>N</i>^1^,<i>O</i>^2^)copper(II)
;
_journal_coeditor_code FA3073
_journal_issue 5
_journal_name_full 'Acta Crystallographica Section C'
_journal_page_first m181
_journal_page_last m183
_journal_paper_doi 10.1107/S0108270107010979
_journal_volume 63
_journal_year 2007
_chemical_formula_iupac '[Cu (C9 H5 N2 O3)2 (C2 H6 O S)2]'
_chemical_formula_moiety 'C22 H22 Cu N4 O8 S2'
_chemical_formula_sum 'C22 H22 Cu N4 O8 S2'
_chemical_formula_weight 598.13
_chemical_name_systematic 'trans-Bis(dimethyl sulfoxide-\kO)bis(3-oxoquinoxaline-2-carboxylato-\k^2^N^1^,O^2^)copper(II)'
_space_group_IT_number 14
_symmetry_cell_setting monoclinic
_symmetry_space_group_name_Hall '-P 2yn'
_symmetry_space_group_name_H-M 'P 1 21/n 1'
_atom_sites_solution_hydrogens geom
_atom_sites_solution_primary direct
_atom_sites_solution_secondary difmap
_audit_creation_method SHELXL97
_cell_angle_alpha 90.00
_cell_angle_beta 103.213(2)
_cell_angle_gamma 90.00
_cell_formula_units_Z 2
_cell_length_a 9.44260(10)
_cell_length_b 8.35840(10)
_cell_length_c 15.7881(3)
_cell_measurement_reflns_used 4736
_cell_measurement_temperature 296(2)
_cell_measurement_theta_max 20.5
_cell_measurement_theta_min 15.5
_cell_volume 1213.09(3)
_computing_cell_refinement 'CrysAlis CCD'
_computing_data_collection 'CrysAlis CCD (Oxford Diffraction, 2004)'
_computing_data_reduction 'CrysAlis RED (Oxford Diffraction, 2004)'
_computing_molecular_graphics 'PLATON98 (Spek, 1998)'
_computing_publication_material SHELXL97
_computing_structure_refinement 'SHELXL97 (Sheldrick, 1997)'
_computing_structure_solution 'SHELXS97 (Sheldrick, 1997)'
_diffrn_ambient_temperature 296(2)
_diffrn_measured_fraction_theta_full 0.992
_diffrn_measured_fraction_theta_max 0.992
_diffrn_measurement_device_type 'Oxford Xcalibur2 diffractometer with a Sapphire-3 CCD area-detector'
_diffrn_measurement_method \w
_diffrn_radiation_monochromator graphite
_diffrn_radiation_source 'fine-focus sealed tube'
_diffrn_radiation_type MoK\a
_diffrn_radiation_wavelength 0.71073
_diffrn_reflns_av_R_equivalents 0.0207
_diffrn_reflns_av_sigmaI/netI 0.0132
_diffrn_reflns_limit_h_max 12
_diffrn_reflns_limit_h_min -12
_diffrn_reflns_limit_k_max 10
_diffrn_reflns_limit_k_min -10
_diffrn_reflns_limit_l_max 20
_diffrn_reflns_limit_l_min -20
_diffrn_reflns_number 15817
_diffrn_reflns_theta_full 27.00
_diffrn_reflns_theta_max 27.00
_diffrn_reflns_theta_min 3.90
_diffrn_standards_interval_count '1 ref frame per 50 dc frames'
_diffrn_standards_interval_time 30
_exptl_absorpt_coefficient_mu 1.129
_exptl_absorpt_correction_T_max 1.00000
_exptl_absorpt_correction_T_min 0.80991
_exptl_absorpt_correction_type multi-scan
_exptl_absorpt_process_details '(CrysAlis RED; Oxford Diffraction, 2006)'
_exptl_crystal_colour brown
_exptl_crystal_density_diffrn 1.637
_exptl_crystal_density_method 'not measured'
_exptl_crystal_description prism
_exptl_crystal_F_000 614
_exptl_crystal_size_max 0.43
_exptl_crystal_size_mid 0.43
_exptl_crystal_size_min 0.10
_refine_diff_density_max 0.389
_refine_diff_density_min -0.310
_refine_ls_extinction_method none
_refine_ls_goodness_of_fit_ref 1.111
_refine_ls_hydrogen_treatment mixed
_refine_ls_matrix_type full
_refine_ls_number_parameters 214
_refine_ls_number_reflns 2624
_refine_ls_number_restraints 4
_refine_ls_restrained_S_all 1.112
_refine_ls_R_factor_all 0.0425
_refine_ls_R_factor_gt 0.0348
_refine_ls_shift/su_max 0.001
_refine_ls_shift/su_mean 0.000
_refine_ls_structure_factor_coef Fsqd
_refine_ls_weighting_details 'calc w = 1/[\s^2^(Fo^2^)+(0.0393P)^2^+0.6834P] where P=(Fo^2^+2Fc^2^)/3'
_refine_ls_weighting_scheme calc
_refine_ls_wR_factor_gt 0.0818
_refine_ls_wR_factor_ref 0.0871
_reflns_number_gt 2280
_reflns_number_total 2625
_reflns_threshold_expression I>2\s(I)
_cod_data_source_file fa3073.cif
_cod_data_source_block I
_cod_original_sg_symbol_H-M 'P 21/n'
_cod_database_code 2015938
_cod_database_fobs_code 2015938

loop_
_symmetry_equiv_pos_as_xyz
'x, y, z'
'-x+1/2, y+1/2, -z+1/2'
'-x, -y, -z'
'x-1/2, -y-1/2, z-1/2'

loop_
_atom_site_type_symbol
_atom_site_label
_atom_site_fract_x
_atom_site_fract_y
_atom_site_fract_z
_atom_site_U_iso_or_equiv
_atom_site_adp_type
_atom_site_calc_flag
_atom_site_refinement_flags
_atom_site_occupancy
_atom_site_disorder_assembly
_atom_site_disorder_group
Cu Cu1 0.0000 0.0000 0.0000 0.03484(13) Uani d S 1 . .
O O1 0.04486(17) -0.15477(19) 0.09136(10) 0.0439(4) Uani d . 1 A .
O O2 -0.01249(17) -0.23633(19) 0.21228(10) 0.0429(4) Uani d . 1 . .
O O3 -0.1942(2) -0.0171(2) 0.27400(10) 0.0545(5) Uani d . 1 . .
N N1 -0.18881(18) 0.02291(19) 0.05023(10) 0.0318(4) Uani d . 1 A .
C C1 -0.1558(2) -0.0312(2) 0.12928(12) 0.0282(4) Uani d . 1 . .
C C2 -0.2315(2) 0.0207(2) 0.19746(13) 0.0349(4) Uani d . 1 A .
N N2 -0.3424(2) 0.1245(2) 0.16708(12) 0.0388(4) Uani d . 1 . .
H H1N2 -0.378(3) 0.165(3) 0.1999(17) 0.051(8) Uiso d . 1 . .
C C3 -0.3900(2) 0.1696(2) 0.08175(13) 0.0344(4) Uani d . 1 A .
C C4 -0.5127(3) 0.2654(3) 0.05343(17) 0.0499(6) Uani d . 1 . .
H H4 -0.5653 0.3015 0.0928 0.060 Uiso calc R 1 A .
C C5 -0.5552(3) 0.3061(3) -0.03248(19) 0.0543(6) Uani d . 1 A .
H H5 -0.6370 0.3701 -0.0512 0.065 Uiso calc R 1 . .
C C6 -0.4783(3) 0.2533(3) -0.09236(17) 0.0520(6) Uani d . 1 . .
H H6 -0.5091 0.2817 -0.1506 0.062 Uiso calc R 1 A .
C C7 -0.3571(3) 0.1594(3) -0.06597(15) 0.0450(5) Uani d . 1 A .
H H7 -0.3057 0.1240 -0.1061 0.054 Uiso calc R 1 . .
C C8 -0.3112(2) 0.1172(2) 0.02193(13) 0.0330(4) Uani d . 1 . .
C C9 -0.0312(2) -0.1496(2) 0.14881(13) 0.0321(4) Uani d . 1 A .
S S1 0.10998(11) 0.35069(12) 0.10119(7) 0.0498(4) Uani d PD 0.623(3) A 1
O O4A 0.1019(5) 0.1718(5) 0.1144(3) 0.0562(10) Uani d P 0.623(3) A 1
C C10A -0.0687(5) 0.4275(10) 0.0948(7) 0.094(4) Uani d PD 0.623(3) A 1
H H10A -0.1363 0.3746 0.0486 0.141 Uiso calc PR 0.623(3) A 1
H H10B -0.0698 0.5403 0.0834 0.141 Uiso calc PR 0.623(3) A 1
H H10C -0.0960 0.4087 0.1489 0.141 Uiso calc PR 0.623(3) A 1
C C11A 0.1822(12) 0.4314(15) 0.2067(4) 0.090(3) Uani d PD 0.623(3) A 1
H H11A 0.1194 0.4042 0.2445 0.134 Uiso calc PR 0.623(3) A 1
H H11B 0.1887 0.5457 0.2028 0.134 Uiso calc PR 0.623(3) A 1
H H11C 0.2773 0.3878 0.2296 0.134 Uiso calc PR 0.623(3) A 1
S S2 0.0882(3) 0.3056(2) 0.16041(16) 0.0790(9) Uani d PD 0.377(3) A 2
O O4B 0.1240(9) 0.2208(9) 0.0847(6) 0.068(2) Uani d P 0.377(3) A 2
C C10B -0.0549(15) 0.416(2) 0.0918(8) 0.102(7) Uani d PD 0.377(3) A 2
H H10D -0.1371 0.4211 0.1180 0.153 Uiso calc PR 0.377(3) A 2
H H10E -0.0828 0.3648 0.0362 0.153 Uiso calc PR 0.377(3) A 2
H H10F -0.0218 0.5230 0.0843 0.153 Uiso calc PR 0.377(3) A 2
C C11B 0.2192(19) 0.463(2) 0.1806(10) 0.076(4) Uani d PD 0.377(3) A 2
H H11D 0.3141 0.4183 0.2030 0.114 Uiso calc PR 0.377(3) A 2
H H11E 0.1960 0.5358 0.2223 0.114 Uiso calc PR 0.377(3) A 2
H H11F 0.2180 0.5185 0.1273 0.114 Uiso calc PR 0.377(3) A 2

loop_
_atom_site_aniso_label
_atom_site_aniso_U_11
_atom_site_aniso_U_22
_atom_site_aniso_U_33
_atom_site_aniso_U_12
_atom_site_aniso_U_13
_atom_site_aniso_U_23
Cu1 0.0412(2) 0.0386(2) 0.03110(19) 0.01296(15) 0.02150(15) 0.00751(14)
O1 0.0452(9) 0.0506(9) 0.0437(8) 0.0179(7) 0.0263(7) 0.0168(7)
O2 0.0476(9) 0.0450(8) 0.0411(8) 0.0077(7) 0.0208(7) 0.0158(7)
O3 0.0697(12) 0.0697(12) 0.0294(8) 0.0179(9) 0.0222(8) 0.0040(7)
N1 0.0362(8) 0.0338(9) 0.0274(8) 0.0029(7) 0.0116(7) -0.0019(6)
C1 0.0300(9) 0.0300(9) 0.0274(9) -0.0021(7) 0.0123(7) -0.0013(7)
C2 0.0391(10) 0.0393(11) 0.0301(10) -0.0002(8) 0.0157(8) -0.0050(8)
N2 0.0416(10) 0.0439(10) 0.0361(9) 0.0053(8) 0.0198(8) -0.0070(8)
C3 0.0335(10) 0.0332(10) 0.0382(11) -0.0004(8) 0.0115(8) -0.0043(8)
C4 0.0427(12) 0.0495(13) 0.0610(15) 0.0113(10) 0.0191(11) -0.0023(12)
C5 0.0390(12) 0.0493(14) 0.0710(17) 0.0114(10) 0.0051(12) 0.0070(12)
C6 0.0446(13) 0.0589(15) 0.0474(13) 0.0058(11) -0.0001(10) 0.0098(12)
C7 0.0442(12) 0.0549(14) 0.0358(11) 0.0058(10) 0.0087(9) 0.0028(10)
C8 0.0314(9) 0.0347(10) 0.0336(10) 0.0009(8) 0.0088(8) -0.0018(8)
C9 0.0329(10) 0.0339(10) 0.0316(10) -0.0006(8) 0.0119(8) 0.0025(8)
S1 0.0504(6) 0.0465(6) 0.0541(7) -0.0003(4) 0.0152(5) -0.0048(5)
O4A 0.074(3) 0.037(2) 0.058(2) 0.0012(17) 0.0156(18) -0.0014(15)
C10A 0.025(2) 0.050(4) 0.207(11) 0.005(2) 0.028(4) -0.033(5)
C11A 0.086(7) 0.087(6) 0.074(5) 0.026(4) -0.027(4) -0.036(5)
S2 0.140(2) 0.0448(11) 0.0718(15) 0.0067(11) 0.0638(15) 0.0058(9)
O4B 0.076(4) 0.048(4) 0.095(6) -0.011(3) 0.048(4) -0.034(4)
C10B 0.151(15) 0.092(12) 0.055(6) -0.025(10) 0.006(8) -0.010(7)
C11B 0.074(8) 0.065(8) 0.081(7) 0.018(5) 0.005(6) -0.025(7)

loop_
_atom_type_symbol
_atom_type_description
_atom_type_scat_dispersion_real
_atom_type_scat_dispersion_imag
_atom_type_scat_source
C C 0.0033 0.0016 'International Tables Vol C Tables 4.2.6.8 and 6.1.1.4'
H H 0.0000 0.0000 'International Tables Vol C Tables 4.2.6.8 and 6.1.1.4'
Cu Cu 0.3201 1.2651 'International Tables Vol C Tables 4.2.6.8 and 6.1.1.4'
N N 0.0061 0.0033 'International Tables Vol C Tables 4.2.6.8 and 6.1.1.4'
O O 0.0106 0.0060 'International Tables Vol C Tables 4.2.6.8 and 6.1.1.4'
S S 0.1246 0.1234 'International Tables Vol C Tables 4.2.6.8 and 6.1.1.4'

loop_
_geom_angle_atom_site_label_1
_geom_angle_atom_site_label_2
_geom_angle_atom_site_label_3
_geom_angle_site_symmetry_1
_geom_angle_site_symmetry_3
_geom_angle
_geom_angle_publ_flag
O1 Cu1 N1 . . 80.74(6) yes
O1 Cu1 N1 3 . 99.26(6) yes
O1 Cu1 O4A . . 81.46(11) yes
O1 Cu1 O4A 3 . 98.54(11) yes
N1 Cu1 O4A . . 83.58(12) yes
N1 Cu1 O4A 3 . 96.42(12) yes
O1 Cu1 O4B . 3 84.1(2) yes
N1 Cu1 O4B . 3 86.18(17) yes
O4A Cu1 O4B . 3 163.43(17) no
O1 Cu1 O4B . . 95.9(2) yes
N1 Cu1 O4B . . 93.82(17) yes
C9 O1 Cu1 . . 116.63(13) no
C1 N1 C8 . . 120.52(17) no
C1 N1 Cu1 . . 106.93(12) no
C8 N1 Cu1 . . 129.92(13) no
N1 C1 C2 . . 123.08(17) no
N1 C1 C9 . . 115.37(16) no
C2 C1 C9 . . 121.54(17) no
O3 C2 N2 . . 122.62(19) no
O3 C2 C1 . . 124.31(19) no
N2 C2 C1 . . 112.94(18) no
C2 N2 C3 . . 125.05(18) no
C2 N2 H1N2 . . 118(2) no
C3 N2 H1N2 . . 117(2) no
N2 C3 C4 . . 122.3(2) no
N2 C3 C8 . . 118.14(18) no
C4 C3 C8 . . 119.6(2) no
C5 C4 C3 . . 119.7(2) no
C5 C4 H4 . . 120.2 no
C3 C4 H4 . . 120.2 no
C4 C5 C6 . . 121.0(2) no
C4 C5 H5 . . 119.5 no
C6 C5 H5 . . 119.5 no
C7 C6 C5 . . 120.3(2) no
C7 C6 H6 . . 119.8 no
C5 C6 H6 . . 119.8 no
C6 C7 C8 . . 119.5(2) no
C6 C7 H7 . . 120.2 no
C8 C7 H7 . . 120.2 no
N1 C8 C3 . . 119.55(18) no
N1 C8 C7 . . 120.59(18) no
C3 C8 C7 . . 119.86(19) no
O2 C9 O1 . . 124.31(19) no
O2 C9 C1 . . 121.15(17) no
O1 C9 C1 . . 114.44(16) no
O4A S1 C11A . . 105.4(5) no
O4A S1 C10A . . 106.6(4) no
C11A S1 C10A . . 94.1(6) no
S1 O4A Cu1 . . 121.7(2) no
O4B S2 C11B . . 102.6(6) no
O4B S2 C10B . . 92.2(6) no
C11B S2 C10B . . 97.1(10) no
S2 O4B Cu1 . . 129.4(4) no
S2 C10B H10D . . 109.5 no
S2 C10B H10E . . 109.5 no
H10D C10B H10E . . 109.5 no
S2 C10B H10F . . 109.5 no
H10D C10B H10F . . 109.5 no
H10E C10B H10F . . 109.5 no
S2 C11B H11D . . 109.5 no
S2 C11B H11E . . 109.5 no
H11D C11B H11E . . 109.5 no
S2 C11B H11F . . 109.5 no
H11D C11B H11F . . 109.5 no
H11E C11B H11F . . 109.5 no

loop_
_geom_bond_atom_site_label_1
_geom_bond_atom_site_label_2
_geom_bond_distance
_geom_bond_publ_flag
Cu1 O1 1.9116(14) yes
Cu1 N1 2.1191(16) yes
Cu1 O4A 2.336(5) yes
Cu1 O4B 2.418(7) yes
O1 C9 1.280(2) yes
O2 C9 1.217(2) yes
O3 C2 1.220(3) yes
N1 C1 1.297(2) no
N1 C8 1.386(3) no
C1 C2 1.486(3) no
C1 C9 1.514(3) no
C2 N2 1.360(3) yes
N2 C3 1.372(3) yes
N2 H1N2 0.76(3) no
C3 C4 1.396(3) no
C3 C8 1.400(3) no
C4 C5 1.366(4) no
C4 H4 0.9300 no
C5 C6 1.390(4) no
C5 H5 0.9300 no
C6 C7 1.371(3) no
C6 H6 0.9300 no
C7 C8 1.401(3) no
C7 H7 0.9300 no
S1 O4A 1.514(4) yes
S1 C11A 1.782(2) yes
S1 C10A 1.786(2) yes
C10A H10A 0.9600 no
C10A H10B 0.9600 no
C10A H10C 0.9600 no
C11A H11A 0.9600 no
C11A H11B 0.9600 no
C11A H11C 0.9600 no
S2 O4B 1.494(7) yes
S2 C11B 1.782(2) yes
S2 C10B 1.786(2) yes
C10B H10D 0.9600 no
C10B H10E 0.9600 no
C10B H10F 0.9600 no
C11B H11D 0.9600 no
C11B H11E 0.9600 no
C11B H11F 0.9600 no

loop_
_geom_hbond_atom_site_label_D
_geom_hbond_atom_site_label_H
_geom_hbond_atom_site_label_A
_geom_hbond_site_symmetry_A
_geom_hbond_distance_DH
_geom_hbond_distance_HA
_geom_hbond_distance_DA
_geom_hbond_angle_DHA
_geom_hbond_publ_flag
N2 H1N2 O2 2_455 0.76(3) 2.08(3) 2.838(2) 176(3) yes
C7 H7 O1 3_555 0.93 2.434 3.065(3) 125 yes
C11A H11C O2 2_555 0.96 2.433 3.392(11) 177 yes

loop_
_geom_torsion_atom_site_label_1
_geom_torsion_atom_site_label_2
_geom_torsion_atom_site_label_3
_geom_torsion_atom_site_label_4
_geom_torsion_site_symmetry_1
_geom_torsion
_geom_torsion_publ_flag
N1 Cu1 O1 C9 . -14.91(15) no
N1 Cu1 O1 C9 3 165.09(15) no
O4A Cu1 O1 C9 . 69.92(19) no
O4A Cu1 O1 C9 3 -110.08(19) no
O4B Cu1 O1 C9 3 -102.0(2) no
O4B Cu1 O1 C9 . 78.0(2) no
O1 Cu1 N1 C1 . 21.50(13) no
O1 Cu1 N1 C1 3 -158.50(13) no
O4A Cu1 N1 C1 . -60.86(15) no
O4A Cu1 N1 C1 3 119.14(15) no
O4B Cu1 N1 C1 3 106.1(2) no
O4B Cu1 N1 C1 . -73.9(2) no
O1 Cu1 N1 C8 . -177.26(18) no
O1 Cu1 N1 C8 3 2.74(18) no
O4A Cu1 N1 C8 . 100.38(19) no
O4A Cu1 N1 C8 3 -79.62(19) no
O4B Cu1 N1 C8 3 -92.7(3) no
O4B Cu1 N1 C8 . 87.3(3) no
C8 N1 C1 C2 . -8.9(3) no
Cu1 N1 C1 C2 . 154.46(15) no
C8 N1 C1 C9 . 172.49(17) no
Cu1 N1 C1 C9 . -24.15(19) no
N1 C1 C2 O3 . -173.1(2) no
C9 C1 C2 O3 . 5.5(3) no
N1 C1 C2 N2 . 2.9(3) no
C9 C1 C2 N2 . -178.61(17) no
O3 C2 N2 C3 . -179.2(2) no
C1 C2 N2 C3 . 4.8(3) no
C2 N2 C3 C4 . 174.1(2) no
C2 N2 C3 C8 . -6.1(3) no
N2 C3 C4 C5 . -179.8(2) no
C8 C3 C4 C5 . 0.5(3) no
C3 C4 C5 C6 . 0.1(4) no
C4 C5 C6 C7 . -0.3(4) no
C5 C6 C7 C8 . -0.1(4) no
C1 N1 C8 C3 . 7.5(3) no
Cu1 N1 C8 C3 . -151.60(15) no
C1 N1 C8 C7 . -172.10(19) no
Cu1 N1 C8 C7 . 28.8(3) no
N2 C3 C8 N1 . -0.2(3) no
C4 C3 C8 N1 . 179.6(2) no
N2 C3 C8 C7 . 179.4(2) no
C4 C3 C8 C7 . -0.9(3) no
C6 C7 C8 N1 . -179.8(2) no
C6 C7 C8 C3 . 0.6(3) no
Cu1 O1 C9 O2 . -177.43(17) no
Cu1 O1 C9 C1 . 6.1(2) no
N1 C1 C9 O2 . -162.31(19) no
C2 C1 C9 O2 . 19.1(3) no
N1 C1 C9 O1 . 14.3(3) no
C2 C1 C9 O1 . -164.37(18) no
C11A S1 O4A Cu1 . 175.7(4) no
C10A S1 O4A Cu1 . 76.5(5) no
O1 Cu1 O4A S1 . -177.9(3) no
O1 Cu1 O4A S1 3 2.1(3) no
N1 Cu1 O4A S1 . -96.4(3) no
N1 Cu1 O4A S1 3 83.6(3) no
O4B Cu1 O4A S1 3 -148.6(8) no
O4B Cu1 O4A S1 . 31.4(8) no
C11B S2 O4B Cu1 . -175.3(9) no
C10B S2 O4B Cu1 . -77.4(9) no
O1 Cu1 O4B S2 . -67.3(7) no
O1 Cu1 O4B S2 3 112.7(7) no
N1 Cu1 O4B S2 . 13.8(7) no
N1 Cu1 O4B S2 3 -166.2(7) no
O4A Cu1 O4B S2 . -38.1(6) no
O4A Cu1 O4B S2 3 141.9(6) no
